data_2019261
loop_
_publ_author_name
'Schwarzer, Anke'
'Paul, Lydia E. H.'
'B\"ohme, Uwe'

_publ_section_title
;
 Enantiotropic phase transition in a binuclear tin complex with an
 <i>O</i>,<i>N</i>,<i>O</i>'-tridentate ligand
;
_journal_coeditor_code YP3047
_journal_issue 11
_journal_name_full 'Acta Crystallographica Section C'
_journal_page_first 1336
_journal_page_last 1339
_journal_paper_doi 10.1107/S0108270113027194
_journal_volume 69
_journal_year 2013
_chemical_formula_iupac '[Sn2 (C2 H3)3 (C9 H9 N O2)2 Cl]'
_chemical_formula_moiety 'C24 H27 Cl N2 O4 Sn2'
_chemical_formula_sum 'C24 H27 Cl N2 O4 Sn2'
_chemical_formula_weight 680.31
_chemical_name_systematic
Chlorido{\m-2-[(2-oxidobenzylidene)amino]ethan-1-olato-\k^4^<i>O</i>,<i>N</i>,<i>O</i>':<i>O</i>'}{2-[(2-oxidobenzylidene)amino]ethan-1-olato-\k^3^<i>O</i>,<i>N</i>,<i>O</i>'}trivinylditin(IV)
_space_group_IT_number 14
_symmetry_cell_setting monoclinic
_symmetry_space_group_name_Hall '-P 2ybc'
_symmetry_space_group_name_H-M 'P 1 21/c 1'
_atom_sites_solution_hydrogens geom
_atom_sites_solution_primary direct
_atom_sites_solution_secondary difmap
_audit_creation_method SHELXL97
_cell_angle_alpha 90.00
_cell_angle_beta 101.3350(10)
_cell_angle_gamma 90.00
_cell_formula_units_Z 4
_cell_length_a 12.5649(3)
_cell_length_b 15.9508(4)
_cell_length_c 13.3525(3)
_cell_measurement_reflns_used 5961
_cell_measurement_temperature 273(2)
_cell_measurement_theta_max 27.34
_cell_measurement_theta_min 2.55
_cell_volume 2623.91(11)
_computing_cell_refinement 'SMART (Bruker, 2007)'
_computing_data_collection 'SMART (Bruker, 2007)'
_computing_data_reduction 'SAINT (Bruker, 2007)'
_computing_molecular_graphics 'ORTEP-3 for Windows (Farrugia, 2012)'
_computing_publication_material 'SHELXL97 (Sheldrick, 2008)'
_computing_structure_refinement 'SHELXL97 (Sheldrick, 2008)'
_computing_structure_solution 'SHELXS97 (Sheldrick, 2008)'
_diffrn_ambient_temperature 273(2)
_diffrn_measured_fraction_theta_full 1.000
_diffrn_measured_fraction_theta_max 1.000
_diffrn_measurement_device_type 'Bruker SMART CCD area-detector'
_diffrn_measurement_method '\f and \w'
_diffrn_radiation_monochromator graphite
_diffrn_radiation_source 'sealed tube'
_diffrn_radiation_type MoK\a
_diffrn_radiation_wavelength 0.71073
_diffrn_reflns_av_R_equivalents 0.0474
_diffrn_reflns_av_sigmaI/netI 0.0433
_diffrn_reflns_limit_h_max 16
_diffrn_reflns_limit_h_min -16
_diffrn_reflns_limit_k_max 21
_diffrn_reflns_limit_k_min -19
_diffrn_reflns_limit_l_max 17
_diffrn_reflns_limit_l_min -17
_diffrn_reflns_number 23707
_diffrn_reflns_theta_full 28.00
_diffrn_reflns_theta_max 28.00
_diffrn_reflns_theta_min 1.65
_exptl_absorpt_coefficient_mu 2.037
_exptl_absorpt_correction_T_max 0.7777
_exptl_absorpt_correction_T_min 0.6195
_exptl_absorpt_correction_type multi-scan
_exptl_absorpt_process_details '(SADABS; Sheldrick, 1996)'
_exptl_crystal_colour 'pale yellow'
_exptl_crystal_density_diffrn 1.722
_exptl_crystal_density_method 'not measured'
_exptl_crystal_description prism
_exptl_crystal_F_000 1336
_exptl_crystal_size_max 0.26
_exptl_crystal_size_mid 0.24
_exptl_crystal_size_min 0.13
_refine_diff_density_max 0.711
_refine_diff_density_min -0.598
_refine_ls_extinction_method none
_refine_ls_goodness_of_fit_ref 1.029
_refine_ls_hydrogen_treatment constr
_refine_ls_matrix_type full
_refine_ls_number_parameters 316
_refine_ls_number_reflns 6341
_refine_ls_number_restraints 12
_refine_ls_restrained_S_all 1.030
_refine_ls_R_factor_all 0.0647
_refine_ls_R_factor_gt 0.0338
_refine_ls_shift/su_max 0.001
_refine_ls_shift/su_mean 0.000
_refine_ls_structure_factor_coef Fsqd
_refine_ls_weighting_details 'calc w = 1/[\s^2^(Fo^2^)+(0.0335P)^2^+1.1976P] where P=(Fo^2^+2Fc^2^)/3'
_refine_ls_weighting_scheme calc
_refine_ls_wR_factor_gt 0.0687
_refine_ls_wR_factor_ref 0.0823
_reflns_number_gt 4378
_reflns_number_total 6341
_reflns_threshold_expression I>2\s(I)
_cod_data_source_file yp3047.cif
_cod_data_source_block III-HT
_cod_original_cell_volume 2623.91(10)
_cod_original_sg_symbol_H-M 'P 21/c'
_cod_database_code 2019261

loop_
_symmetry_equiv_pos_as_xyz
'x, y, z'
'-x, y+1/2, -z+1/2'
'-x, -y, -z'
'x, -y-1/2, z-1/2'

loop_
_atom_site_type_symbol
_atom_site_label
_atom_site_fract_x
_atom_site_fract_y
_atom_site_fract_z
_atom_site_U_iso_or_equiv
_atom_site_adp_type
_atom_site_calc_flag
_atom_site_refinement_flags
_atom_site_occupancy
_atom_site_symmetry_multiplicity
_atom_site_disorder_assembly
_atom_site_disorder_group
Sn Sn1 0.30253(2) 0.516017(17) 0.11957(2) 0.04689(9) Uani d . 1 1 B .
O O1 0.2873(2) 0.39519(16) 0.1888(2) 0.0522(7) Uani d . 1 1 . .
O O2 0.3305(3) 0.60157(19) 0.0070(3) 0.0739(10) Uani d . 1 1 . .
N N1 0.3438(3) 0.4264(2) 0.0118(3) 0.0519(9) Uani d . 1 1 . .
C C1 0.2915(4) 0.3243(3) 0.1236(3) 0.0665(14) Uani d . 1 1 . .
H H1A 0.2200 0.3134 0.0828 0.080 Uiso calc R 1 1 . .
H H1B 0.3148 0.2749 0.1644 0.080 Uiso calc R 1 1 . .
C C2 0.3690(4) 0.3429(3) 0.0560(3) 0.0615(12) Uani d . 1 1 . .
H H2A 0.4428 0.3416 0.0950 0.074 Uiso calc R 1 1 . .
H H2B 0.3624 0.3012 0.0022 0.074 Uiso calc R 1 1 . .
C C3 0.3305(3) 0.4368(3) -0.0858(3) 0.0512(10) Uani d . 1 1 . .
H H3 0.3357 0.3889 -0.1244 0.061 Uiso calc R 1 1 . .
C C4 0.3087(4) 0.5130(3) -0.1409(3) 0.0500(10) Uani d . 1 1 . .
C C5 0.3132(4) 0.5918(3) -0.0925(4) 0.0568(11) Uani d . 1 1 . .
C C6 0.3022(4) 0.6621(3) -0.1555(5) 0.0762(16) Uani d . 1 1 . .
H H6 0.3089 0.7151 -0.1259 0.091 Uiso calc R 1 1 . .
C C7 0.2819(4) 0.6556(4) -0.2600(5) 0.0800(16) Uani d . 1 1 . .
H H7 0.2735 0.7040 -0.2995 0.096 Uiso calc R 1 1 . .
C C8 0.2737(4) 0.5779(4) -0.3077(4) 0.0709(14) Uani d . 1 1 . .
H H8 0.2581 0.5736 -0.3785 0.085 Uiso calc R 1 1 . .
C C9 0.2892(4) 0.5083(3) -0.2478(3) 0.0601(12) Uani d . 1 1 . .
H H9 0.2868 0.4559 -0.2788 0.072 Uiso calc R 1 1 . .
C C10 0.1359(4) 0.5412(3) 0.0955(4) 0.0659(13) Uani d . 1 1 . .
H H10 0.0917 0.4974 0.1086 0.079 Uiso calc R 1 1 A 1
C C11A 0.092(2) 0.6041(14) 0.0676(16) 0.092(6) Uani d PU 0.40 1 B 1
H H11A 0.0640 0.6123 -0.0015 0.110 Uiso calc PR 0.40 1 B 1
H H11B 0.0851 0.6459 0.1145 0.110 Uiso calc PR 0.40 1 B 1
C C11B 0.0829(12) 0.5926(9) 0.0223(10) 0.085(4) Uani d PU 0.60 1 B 2
H H11C 0.0601 0.6451 0.0396 0.102 Uiso calc PR 0.60 1 B 2
H H11D 0.0692 0.5754 -0.0456 0.102 Uiso calc PR 0.60 1 B 2
C C12 0.4311(4) 0.5658(3) 0.2269(4) 0.0606(12) Uani d . 1 1 . .
H H12 0.4591 0.5343 0.2847 0.073 Uiso calc R 1 1 B .
C C13 0.4739(5) 0.6393(4) 0.2161(5) 0.0883(18) Uani d . 1 1 B .
H H13A 0.4472 0.6718 0.1588 0.106 Uiso calc R 1 1 . .
H H13B 0.5310 0.6590 0.2656 0.106 Uiso calc R 1 1 . .
Sn Sn2 0.28086(2) 0.374990(17) 0.34778(2) 0.03992(8) Uani d . 1 1 D .
Cl Cl1 0.25599(10) 0.37708(7) 0.52536(8) 0.0566(3) Uani d . 1 1 . .
O O3 0.2459(2) 0.25149(17) 0.3247(2) 0.0548(7) Uani d . 1 1 . .
O O4 0.2547(2) 0.50265(16) 0.3312(2) 0.0450(7) Uani d . 1 1 . .
N N2 0.1008(3) 0.3760(2) 0.3038(3) 0.0506(9) Uani d . 1 1 . .
C C14 0.1372(4) 0.2300(3) 0.3237(4) 0.0746(15) Uani d . 1 1 . .
H H14A 0.1262 0.2257 0.3934 0.089 Uiso calc R 1 1 . .
H H14B 0.1220 0.1756 0.2916 0.089 Uiso calc R 1 1 . .
C C15 0.0596(4) 0.2939(3) 0.2670(4) 0.0724(14) Uani d . 1 1 . .
H H15A 0.0564 0.2893 0.1940 0.087 Uiso calc R 1 1 . .
H H15B -0.0127 0.2853 0.2804 0.087 Uiso calc R 1 1 . .
C C16 0.0388(3) 0.4335(3) 0.3252(3) 0.0546(11) Uani d . 1 1 . .
H H16 -0.0349 0.4213 0.3157 0.066 Uiso calc R 1 1 . .
C C17 0.0724(3) 0.5148(3) 0.3624(3) 0.0457(10) Uani d . 1 1 . .
C C18 0.1782(3) 0.5462(3) 0.3641(3) 0.0444(9) Uani d . 1 1 . .
C C19 0.2028(4) 0.6273(3) 0.3991(4) 0.0579(12) Uani d . 1 1 . .
H H19 0.2709 0.6497 0.3982 0.070 Uiso calc R 1 1 . .
C C20 0.1266(5) 0.6749(3) 0.4352(4) 0.0713(14) Uani d . 1 1 . .
H H20 0.1449 0.7285 0.4600 0.086 Uiso calc R 1 1 . .
C C21 0.0240(5) 0.6445(3) 0.4351(4) 0.0718(15) Uani d . 1 1 . .
H H21 -0.0265 0.6772 0.4597 0.086 Uiso calc R 1 1 . .
C C22 -0.0027(4) 0.5658(3) 0.3984(3) 0.0593(12) Uani d . 1 1 . .
H H22 -0.0723 0.5456 0.3972 0.071 Uiso calc R 1 1 . .
C C23 0.4523(4) 0.3710(3) 0.3806(4) 0.0700(14) Uani d . 1 1 . .
H H23 0.4915 0.3416 0.3399 0.084 Uiso calc R 1 1 C 3
C C24A 0.5041(15) 0.4161(11) 0.4687(14) 0.103(6) Uani d P 0.45 1 D 3
H H24A 0.5496 0.3882 0.5216 0.124 Uiso calc PR 0.45 1 D 3
H H24B 0.4924 0.4734 0.4734 0.124 Uiso calc PR 0.45 1 D 3
C C24B 0.5121(11) 0.3584(9) 0.4588(12) 0.095(4) Uani d P 0.55 1 D 4
H H24C 0.5333 0.4024 0.5042 0.114 Uiso calc PR 0.55 1 D 4
H H24D 0.5382 0.3046 0.4753 0.114 Uiso calc PR 0.55 1 D 4

loop_
_atom_site_aniso_label
_atom_site_aniso_U_11
_atom_site_aniso_U_22
_atom_site_aniso_U_33
_atom_site_aniso_U_12
_atom_site_aniso_U_13
_atom_site_aniso_U_23
Sn1 0.0608(2) 0.03569(16) 0.04775(17) -0.00116(13) 0.01928(13) -0.00800(12)
O1 0.080(2) 0.0393(16) 0.0408(15) 0.0020(14) 0.0216(14) -0.0036(12)
O2 0.125(3) 0.0411(18) 0.066(2) -0.0052(18) 0.042(2) -0.0045(15)
N1 0.080(3) 0.0367(19) 0.044(2) 0.0037(17) 0.0252(18) -0.0057(15)
C1 0.112(4) 0.042(3) 0.048(3) 0.001(3) 0.023(3) -0.010(2)
C2 0.093(4) 0.039(2) 0.059(3) 0.013(2) 0.031(3) -0.004(2)
C3 0.068(3) 0.042(2) 0.049(2) -0.002(2) 0.025(2) -0.0096(19)
C4 0.056(3) 0.050(3) 0.048(2) 0.001(2) 0.020(2) 0.000(2)
C5 0.069(3) 0.046(3) 0.062(3) 0.005(2) 0.029(2) 0.009(2)
C6 0.092(4) 0.049(3) 0.100(4) 0.006(3) 0.050(3) 0.008(3)
C7 0.078(4) 0.082(4) 0.088(4) 0.012(3) 0.035(3) 0.037(3)
C8 0.060(3) 0.098(4) 0.057(3) 0.005(3) 0.016(2) 0.019(3)
C9 0.062(3) 0.067(3) 0.053(3) -0.001(2) 0.015(2) 0.001(2)
C10 0.063(3) 0.062(3) 0.072(3) 0.008(3) 0.011(3) 0.002(3)
C11A 0.101(10) 0.079(9) 0.091(10) 0.026(7) 0.012(8) -0.009(8)
C11B 0.100(7) 0.067(6) 0.079(7) 0.008(5) -0.005(6) -0.008(6)
C12 0.056(3) 0.063(3) 0.066(3) -0.008(2) 0.020(2) -0.017(2)
C13 0.079(4) 0.078(4) 0.108(5) -0.027(3) 0.018(3) -0.016(3)
Sn2 0.04462(16) 0.03744(15) 0.03827(14) 0.00138(12) 0.00955(11) -0.00247(11)
Cl1 0.0726(7) 0.0593(7) 0.0401(5) 0.0077(6) 0.0167(5) -0.0007(5)
O3 0.070(2) 0.0382(16) 0.0558(17) -0.0031(14) 0.0124(15) -0.0050(13)
O4 0.0477(16) 0.0372(15) 0.0538(17) 0.0017(12) 0.0185(13) -0.0001(12)
N2 0.047(2) 0.047(2) 0.056(2) -0.0037(17) 0.0051(16) 0.0009(16)
C14 0.092(4) 0.049(3) 0.078(4) -0.016(3) 0.005(3) -0.004(3)
C15 0.065(3) 0.061(3) 0.085(4) -0.017(3) 0.000(3) -0.011(3)
C16 0.041(2) 0.063(3) 0.058(3) 0.000(2) 0.006(2) 0.014(2)
C17 0.049(2) 0.044(2) 0.048(2) 0.009(2) 0.0178(19) 0.0115(18)
C18 0.053(2) 0.041(2) 0.041(2) 0.0108(19) 0.0135(18) 0.0097(17)
C19 0.070(3) 0.040(2) 0.067(3) 0.006(2) 0.020(2) 0.006(2)
C20 0.099(4) 0.042(3) 0.078(4) 0.017(3) 0.029(3) 0.001(2)
C21 0.089(4) 0.061(3) 0.077(3) 0.037(3) 0.043(3) 0.022(3)
C22 0.057(3) 0.063(3) 0.064(3) 0.017(2) 0.027(2) 0.023(2)
C23 0.048(3) 0.080(4) 0.083(4) 0.016(3) 0.015(3) 0.012(3)
C24A 0.087(11) 0.112(14) 0.088(11) 0.005(12) -0.040(8) -0.008(12)
C24B 0.060(7) 0.117(12) 0.099(10) 0.005(9) -0.007(6) 0.010(10)

loop_
_atom_type_symbol
_atom_type_description
_atom_type_scat_dispersion_real
_atom_type_scat_dispersion_imag
_atom_type_scat_source
C C 0.0033 0.0016 'International Tables Vol C Tables 4.2.6.8 and 6.1.1.4'
H H 0.0000 0.0000 'International Tables Vol C Tables 4.2.6.8 and 6.1.1.4'
N N 0.0061 0.0033 'International Tables Vol C Tables 4.2.6.8 and 6.1.1.4'
O O 0.0106 0.0060 'International Tables Vol C Tables 4.2.6.8 and 6.1.1.4'
Cl Cl 0.1484 0.1585 'International Tables Vol C Tables 4.2.6.8 and 6.1.1.4'
Sn Sn -0.6537 1.4246 'International Tables Vol C Tables 4.2.6.8 and 6.1.1.4'

loop_
_geom_angle_atom_site_label_1
_geom_angle_atom_site_label_2
_geom_angle_atom_site_label_3
_geom_angle
C12 Sn1 C10 130.24(18)
C12 Sn1 O2 91.61(18)
C10 Sn1 O2 93.90(18)
C12 Sn1 O1 99.59(16)
C10 Sn1 O1 93.84(17)
O2 Sn1 O1 157.24(11)
C12 Sn1 N1 116.88(15)
C10 Sn1 N1 112.86(17)
O2 Sn1 N1 81.85(12)
O1 Sn1 N1 75.42(11)
C1 O1 Sn1 115.2(2)
C1 O1 Sn2 119.4(2)
Sn1 O1 Sn2 125.13(12)
C5 O2 Sn1 128.8(3)
C3 N1 C2 119.9(3)
C3 N1 Sn1 125.9(3)
C2 N1 Sn1 113.1(2)
O1 C1 C2 108.6(4)
O1 C1 H1A 110.0
C2 C1 H1A 110.0
O1 C1 H1B 110.0
C2 C1 H1B 110.0
H1A C1 H1B 108.4
N1 C2 C1 108.1(4)
N1 C2 H2A 110.1
C1 C2 H2A 110.1
N1 C2 H2B 110.1
C1 C2 H2B 110.1
H2A C2 H2B 108.4
N1 C3 C4 127.3(4)
N1 C3 H3 116.3
C4 C3 H3 116.3
C9 C4 C5 119.9(4)
C9 C4 C3 117.3(4)
C5 C4 C3 122.7(4)
O2 C5 C6 119.5(5)
O2 C5 C4 123.6(4)
C6 C5 C4 116.8(4)
C7 C6 C5 122.0(5)
C7 C6 H6 119.0
C5 C6 H6 119.0
C6 C7 C8 121.1(5)
C6 C7 H7 119.4
C8 C7 H7 119.4
C9 C8 C7 118.0(5)
C9 C8 H8 121.0
C7 C8 H8 121.0
C8 C9 C4 122.1(5)
C8 C9 H9 119.0
C4 C9 H9 119.0
C11A C10 Sn1 127.4(13)
C11B C10 Sn1 124.4(8)
C11A C10 H10 116.3
C11B C10 H10 111.4
Sn1 C10 H10 116.3
C10 C11A H11A 120.0
C10 C11A H11B 120.0
H11A C11A H11B 120.0
C10 C11B H11C 120.0
C10 C11B H11D 120.0
H11C C11B H11D 120.0
C13 C12 Sn1 122.8(4)
C13 C12 H12 118.6
Sn1 C12 H12 118.6
C12 C13 H13A 120.0
C12 C13 H13B 120.0
H13A C13 H13B 120.0
O3 Sn2 O4 156.21(12)
O3 Sn2 C23 100.61(17)
O4 Sn2 C23 100.70(16)
O3 Sn2 O1 92.55(11)
O4 Sn2 O1 77.53(10)
C23 Sn2 O1 88.56(17)
O3 Sn2 N2 77.76(12)
O4 Sn2 N2 80.37(12)
C23 Sn2 N2 176.50(18)
O1 Sn2 N2 88.42(12)
O3 Sn2 Cl1 95.45(8)
O4 Sn2 Cl1 92.43(8)
C23 Sn2 Cl1 96.79(16)
O1 Sn2 Cl1 169.39(8)
N2 Sn2 Cl1 86.48(10)
C14 O3 Sn2 114.8(3)
C18 O4 Sn2 126.1(2)
C16 N2 C15 122.1(4)
C16 N2 Sn2 125.6(3)
C15 N2 Sn2 111.0(3)
O3 C14 C15 111.8(4)
O3 C14 H14A 109.3
C15 C14 H14A 109.3
O3 C14 H14B 109.3
C15 C14 H14B 109.3
H14A C14 H14B 107.9
N2 C15 C14 106.6(4)
N2 C15 H15A 110.4
C14 C15 H15A 110.4
N2 C15 H15B 110.4
C14 C15 H15B 110.4
H15A C15 H15B 108.6
N2 C16 C17 125.7(4)
N2 C16 H16 117.2
C17 C16 H16 117.2
C22 C17 C18 118.9(4)
C22 C17 C16 118.4(4)
C18 C17 C16 122.7(4)
O4 C18 C19 118.1(4)
O4 C18 C17 123.2(4)
C19 C18 C17 118.7(4)
C20 C19 C18 120.4(5)
C20 C19 H19 119.8
C18 C19 H19 119.8
C21 C20 C19 121.3(5)
C21 C20 H20 119.3
C19 C20 H20 119.3
C22 C21 C20 119.2(4)
C22 C21 H21 120.4
C20 C21 H21 120.4
C21 C22 C17 121.5(4)
C21 C22 H22 119.2
C17 C22 H22 119.2
C24B C23 Sn2 129.5(8)
C24A C23 Sn2 116.0(9)
C24B C23 H23 96.5
C24A C23 H23 122.0
Sn2 C23 H23 122.0
C23 C24A H24A 120.0
C23 C24A H24B 120.0
H24A C24A H24B 120.0
C23 C24B H24C 120.0
C23 C24B H24D 120.0
H24C C24B H24D 120.0

loop_
_geom_bond_atom_site_label_1
_geom_bond_atom_site_label_2
_geom_bond_distance
_geom_bond_publ_flag
Sn1 C12 2.093(4) yes
Sn1 C10 2.094(5) yes
Sn1 O2 2.110(3) yes
Sn1 O1 2.162(3) yes
Sn1 N1 2.163(3) yes
O1 C1 1.434(5) ?
Sn2 O1 2.164(3) yes
O2 C5 1.313(5) ?
N1 C3 1.291(5) ?
N1 C2 1.466(5) ?
C1 C2 1.482(6) ?
C1 H1A 0.9700 ?
C1 H1B 0.9700 ?
C2 H2A 0.9700 ?
C2 H2B 0.9700 ?
C3 C4 1.419(6) ?
C3 H3 0.9300 ?
C4 C9 1.403(6) ?
C4 C5 1.409(6) ?
C5 C6 1.393(7) ?
C6 C7 1.372(7) ?
C6 H6 0.9300 ?
C7 C8 1.388(8) ?
C7 H7 0.9300 ?
C8 C9 1.359(7) ?
C8 H8 0.9300 ?
C9 H9 0.9300 ?
C10 C11A 1.17(2) ?
C10 C11B 1.347(14) ?
C10 H10 0.9300 ?
C11A H11A 0.9300 ?
C11A H11B 0.9300 ?
C11B H11C 0.9300 ?
C11B H11D 0.9300 ?
C12 C13 1.311(6) ?
C12 H12 0.9300 ?
C13 H13A 0.9300 ?
C13 H13B 0.9300 ?
Sn2 O3 2.029(3) yes
Sn2 O4 2.068(3) yes
Sn2 C23 2.113(5) yes
Sn2 N2 2.223(3) yes
Sn2 Cl1 2.4520(10) yes
O3 C14 1.405(6) ?
O4 C18 1.329(4) ?
N2 C16 1.271(5) ?
N2 C15 1.457(5) ?
C14 C15 1.508(7) ?
C14 H14A 0.9700 ?
C14 H14B 0.9700 ?
C15 H15A 0.9700 ?
C15 H15B 0.9700 ?
C16 C17 1.424(6) ?
C16 H16 0.9300 ?
C17 C22 1.400(6) ?
C17 C18 1.416(6) ?
C18 C19 1.390(6) ?
C19 C20 1.380(6) ?
C19 H19 0.9300 ?
C20 C21 1.376(7) ?
C20 H20 0.9300 ?
C21 C22 1.365(7) ?
C21 H21 0.9300 ?
C22 H22 0.9300 ?
C23 C24B 1.178(14) ?
C23 C24A 1.422(16) ?
C23 H23 0.9300 ?
C24A H24A 0.9300 ?
C24A H24B 0.9300 ?
C24B H24C 0.9300 ?
C24B H24D 0.9300 ?

loop_
_geom_hbond_atom_site_label_D
_geom_hbond_atom_site_label_H
_geom_hbond_atom_site_label_A
_geom_hbond_site_symmetry_A
_geom_hbond_distance_DH
_geom_hbond_distance_HA
_geom_hbond_distance_DA
_geom_hbond_angle_DHA
C9 H9 Cl1 1_554 0.93 2.86 3.637(5) 142.0
C2 H2B O3 4_565 0.97 2.67 3.510(6) 145.8
C3 H3 O3 4_565 0.93 2.54 3.328(5) 142.7

loop_
_geom_torsion_atom_site_label_1
_geom_torsion_atom_site_label_2
_geom_torsion_atom_site_label_3
_geom_torsion_atom_site_label_4
_geom_torsion
_geom_torsion_publ_flag
C12 Sn1 O1 C1 -126.3(3) ?
C10 Sn1 O1 C1 101.8(3) ?
O2 Sn1 O1 C1 -7.8(5) ?
N1 Sn1 O1 C1 -10.8(3) ?
C12 Sn1 O1 Sn2 48.1(2) ?
C10 Sn1 O1 Sn2 -83.8(2) ?
O2 Sn1 O1 Sn2 166.6(3) ?
N1 Sn1 O1 Sn2 163.6(2) ?
C12 Sn1 O2 C5 149.6(4) ?
C10 Sn1 O2 C5 -79.9(4) ?
O1 Sn1 O2 C5 29.7(6) ?
N1 Sn1 O2 C5 32.6(4) ?
C12 Sn1 N1 C3 -115.1(4) ?
C10 Sn1 N1 C3 63.4(4) ?
O2 Sn1 N1 C3 -27.4(4) ?
O1 Sn1 N1 C3 151.4(4) ?
C12 Sn1 N1 C2 76.9(3) ?
C10 Sn1 N1 C2 -104.6(3) ?
O2 Sn1 N1 C2 164.6(3) ?
O1 Sn1 N1 C2 -16.6(3) ?
Sn1 O1 C1 C2 35.5(5) ?
Sn2 O1 C1 C2 -139.3(3) ?
C3 N1 C2 C1 -128.6(4) ?
Sn1 N1 C2 C1 40.2(5) ?
O1 C1 C2 N1 -48.1(5) ?
C2 N1 C3 C4 -178.2(4) ?
Sn1 N1 C3 C4 14.5(7) ?
N1 C3 C4 C9 -175.4(4) ?
N1 C3 C4 C5 8.9(7) ?
Sn1 O2 C5 C6 158.7(3) ?
Sn1 O2 C5 C4 -23.7(7) ?
C9 C4 C5 O2 179.6(4) ?
C3 C4 C5 O2 -4.7(7) ?
C9 C4 C5 C6 -2.7(7) ?
C3 C4 C5 C6 172.9(4) ?
O2 C5 C6 C7 -178.6(5) ?
C4 C5 C6 C7 3.6(7) ?
C5 C6 C7 C8 -1.5(8) ?
C6 C7 C8 C9 -1.7(8) ?
C7 C8 C9 C4 2.5(7) ?
C5 C4 C9 C8 -0.3(7) ?
C3 C4 C9 C8 -176.2(4) ?
C12 Sn1 C10 C11A 65.9(14) ?
O2 Sn1 C10 C11A -29.5(13) ?
O1 Sn1 C10 C11A 171.9(13) yes
N1 Sn1 C10 C11A -112.3(13) ?
C12 Sn1 C10 C11B 99.8(8) ?
O2 Sn1 C10 C11B 4.3(8) ?
O1 Sn1 C10 C11B -154.2(8) yes
N1 Sn1 C10 C11B -78.5(8) ?
C10 Sn1 C12 C13 -79.3(5) ?
O2 Sn1 C12 C13 17.2(4) ?
O1 Sn1 C12 C13 177.3(4) ?
N1 Sn1 C12 C13 98.9(4) ?
C1 O1 Sn2 O3 -13.4(3) ?
Sn1 O1 Sn2 O3 172.42(17) ?
C1 O1 Sn2 O4 -171.5(3) ?
Sn1 O1 Sn2 O4 14.26(16) ?
C1 O1 Sn2 C23 87.2(3) ?
Sn1 O1 Sn2 C23 -87.0(2) ?
C1 O1 Sn2 N2 -91.0(3) ?
Sn1 O1 Sn2 N2 94.75(18) ?
C1 O1 Sn2 Cl1 -152.3(4) ?
Sn1 O1 Sn2 Cl1 33.5(6) ?
O4 Sn2 O3 C14 -40.6(4) ?
C23 Sn2 O3 C14 166.2(3) ?
O1 Sn2 O3 C14 -104.8(3) ?
N2 Sn2 O3 C14 -17.0(3) ?
Cl1 Sn2 O3 C14 68.2(3) ?
O3 Sn2 O4 C18 66.4(4) ?
C23 Sn2 O4 C18 -140.4(3) ?
O1 Sn2 O4 C18 133.5(3) ?
N2 Sn2 O4 C18 43.0(3) ?
Cl1 Sn2 O4 C18 -43.0(3) ?
O3 Sn2 N2 C16 157.5(4) ?
O4 Sn2 N2 C16 -31.9(4) ?
O1 Sn2 N2 C16 -109.5(4) ?
Cl1 Sn2 N2 C16 61.2(4) ?
O3 Sn2 N2 C15 -9.6(3) ?
O4 Sn2 N2 C15 161.0(3) ?
O1 Sn2 N2 C15 83.3(3) ?
Cl1 Sn2 N2 C15 -106.0(3) ?
Sn2 O3 C14 C15 41.0(5) ?
C16 N2 C15 C14 -136.3(5) ?
Sn2 N2 C15 C14 31.3(5) ?
O3 C14 C15 N2 -46.9(6) ?
C15 N2 C16 C17 179.3(4) ?
Sn2 N2 C16 C17 13.6(6) ?
N2 C16 C17 C22 -169.4(4) ?
N2 C16 C17 C18 10.8(7) ?
Sn2 O4 C18 C19 145.0(3) ?
Sn2 O4 C18 C17 -37.0(5) ?
C22 C17 C18 O4 -179.6(4) ?
C16 C17 C18 O4 0.1(6) ?
C22 C17 C18 C19 -1.6(6) ?
C16 C17 C18 C19 178.1(4) ?
O4 C18 C19 C20 -179.3(4) ?
C17 C18 C19 C20 2.6(6) ?
C18 C19 C20 C21 -1.7(7) ?
C19 C20 C21 C22 -0.1(8) ?
C20 C21 C22 C17 1.1(7) ?
C18 C17 C22 C21 -0.2(6) ?
C16 C17 C22 C21 -180.0(4) ?
O3 Sn2 C23 C24B -85.0(11) ?
O4 Sn2 C23 C24B 105.7(11) yes
O1 Sn2 C23 C24B -177.3(11) ?
Cl1 Sn2 C23 C24B 11.9(11) ?
O3 Sn2 C23 C24A -131.5(10) ?
O4 Sn2 C23 C24A 59.1(10) yes
O1 Sn2 C23 C24A 136.1(10) ?
Cl1 Sn2 C23 C24A -34.7(10) ?
